data_4106388
loop_
_publ_author_name
'Scott P. Semproni'
'Emil Lobkovsky'
'Paul J. Chirik'

_publ_section_title
;
 Dinitrogen Silylation and Cleavage with a Hafnocene Complex
;
_journal_name_full 'Journal of the American Chemical Society'
_journal_page_first 10406
_journal_page_last 10409
_journal_paper_doi 10.1021/ja2042595
_journal_volume 133
_journal_year 2011
_chemical_formula_moiety 'C32 H44 Hf2 N2, C6 H5 F'
_chemical_formula_sum 'C38 H49 F Hf2 N2'
_chemical_formula_weight 909.77
_chemical_name_systematic
; 
 ? 
;
_space_group_IT_number 56
_symmetry_cell_setting orthorhombic
_symmetry_space_group_name_Hall '-P 2ab 2ac'
_symmetry_space_group_name_H-M 'P c c n'
_atom_sites_solution_hydrogens geom
_atom_sites_solution_primary direct
_atom_sites_solution_secondary difmap
_audit_creation_method SHELXL-97
_cell_angle_alpha 90.00
_cell_angle_beta 90.00
_cell_angle_gamma 90.00
_cell_formula_units_Z 4
_cell_length_a 13.4976(9)
_cell_length_b 14.9955(11)
_cell_length_c 17.1276(12)
_cell_measurement_reflns_used 7808
_cell_measurement_temperature 173(2)
_cell_measurement_theta_max 29.09
_cell_measurement_theta_min 2.72
_cell_volume 3466.7(4)
_computing_cell_refinement 'Bruker SAINT+'
_computing_data_collection 'Bruker APEX2'
_computing_data_reduction 'Bruker SAINT+'
_computing_molecular_graphics 'Bruker SHELXTL'
_computing_publication_material 'Bruker SHELXTL'
_computing_structure_refinement 'SHELXL-97 (Sheldrick, 1997)'
_computing_structure_solution 'SHELXS-97 (Sheldrick, 1990)'
_diffrn_ambient_temperature 173(2)
_diffrn_measured_fraction_theta_full 0.990
_diffrn_measured_fraction_theta_max 0.990
_diffrn_measurement_device_type 'Bruker X8 APEX II diffractometer'
_diffrn_measurement_method 'phi and omega scans'
_diffrn_radiation_monochromator graphite
_diffrn_radiation_source 'fine-focus sealed tube'
_diffrn_radiation_type MoK\a
_diffrn_radiation_wavelength 0.71073
_diffrn_reflns_av_R_equivalents 0.0248
_diffrn_reflns_av_sigmaI/netI 0.0239
_diffrn_reflns_limit_h_max 12
_diffrn_reflns_limit_h_min -17
_diffrn_reflns_limit_k_max 19
_diffrn_reflns_limit_k_min -19
_diffrn_reflns_limit_l_max 21
_diffrn_reflns_limit_l_min -22
_diffrn_reflns_number 16896
_diffrn_reflns_theta_full 28.28
_diffrn_reflns_theta_max 28.28
_diffrn_reflns_theta_min 2.03
_diffrn_standards_number 0
_exptl_absorpt_coefficient_mu 6.018
_exptl_absorpt_correction_T_max 0.7529
_exptl_absorpt_correction_T_min 0.2654
_exptl_absorpt_correction_type multi-scan
_exptl_absorpt_process_details SADABS
_exptl_crystal_colour purple
_exptl_crystal_density_diffrn 1.743
_exptl_crystal_description block
_exptl_crystal_F_000 1776
_exptl_crystal_size_max 0.30
_exptl_crystal_size_mid 0.20
_exptl_crystal_size_min 0.05
_refine_diff_density_max 1.298
_refine_diff_density_min -0.723
_refine_diff_density_rms 0.100
_refine_ls_extinction_method none
_refine_ls_goodness_of_fit_ref 1.031
_refine_ls_hydrogen_treatment riding
_refine_ls_matrix_type full
_refine_ls_number_parameters 203
_refine_ls_number_reflns 4258
_refine_ls_number_restraints 0
_refine_ls_restrained_S_all 1.031
_refine_ls_R_factor_all 0.0279
_refine_ls_R_factor_gt 0.0199
_refine_ls_shift/su_max 0.003
_refine_ls_shift/su_mean 0.000
_refine_ls_structure_factor_coef Fsqd
_refine_ls_weighting_details 'calc w=1/[\s^2^(Fo^2^)+(0.0190P)^2^+4.8299P] where P=(Fo^2^+2Fc^2^)/3'
_refine_ls_weighting_scheme calc
_refine_ls_wR_factor_gt 0.0467
_refine_ls_wR_factor_ref 0.0495
_reflns_number_gt 3486
_reflns_number_total 4258
_reflns_threshold_expression >2sigma(I)
_cod_data_source_file ja2042595_si_001_1.cif
_cod_data_source_block sps2
_cod_database_code 4106388

loop_
_symmetry_equiv_pos_as_xyz
'x, y, z'
'-x+1/2, -y+1/2, z'
'-x, y+1/2, -z+1/2'
'x+1/2, -y, -z+1/2'
'-x, -y, -z'
'x-1/2, y-1/2, -z'
'x, -y-1/2, z-1/2'
'-x-1/2, y, z-1/2'

loop_
_atom_site_label
_atom_site_type_symbol
_atom_site_fract_x
_atom_site_fract_y
_atom_site_fract_z
_atom_site_U_iso_or_equiv
_atom_site_adp_type
_atom_site_occupancy
_atom_site_symmetry_multiplicity
_atom_site_calc_flag
_atom_site_refinement_flags
F1 F 0.7500 -0.2500 0.2374(3) 0.0938(15) Uani 1 2 d S
Hf1 Hf 0.855715(8) 0.163700(7) 0.263893(7) 0.01663(5) Uani 1 1 d .
N1 N 0.7500 0.2500 0.30635(19) 0.0182(7) Uani 1 2 d S
N2 N 0.7500 0.2500 0.2213(2) 0.0199(7) Uani 1 2 d S
C1 C 0.8817(2) 0.03476(18) 0.16894(19) 0.0237(7) Uani 1 1 d .
C2 C 0.7834(2) 0.06463(18) 0.15670(18) 0.0241(7) Uani 1 1 d .
C3 C 0.7304(2) 0.04790(18) 0.22610(18) 0.0240(7) Uani 1 1 d .
H3A H 0.6571 0.0548 0.2320 0.029 Uiso 1 1 calc R
C4 C 0.7932(2) 0.00799(18) 0.28198(18) 0.0231(7) Uani 1 1 d .
C5 C 0.8871(2) -0.00032(19) 0.24580(18) 0.0246(7) Uani 1 1 d .
H5A H 0.9448 -0.0338 0.2678 0.030 Uiso 1 1 calc R
C6 C 1.0047(2) 0.1523(2) 0.3555(2) 0.0275(7) Uani 1 1 d .
C7 C 0.9591(2) 0.2357(2) 0.37022(19) 0.0256(7) Uani 1 1 d .
C8 C 0.9686(2) 0.28721(19) 0.30199(19) 0.0235(7) Uani 1 1 d .
H8A H 0.9521 0.3521 0.2980 0.028 Uiso 1 1 calc R
C9 C 1.0185(2) 0.2381(2) 0.24445(18) 0.0247(7) Uani 1 1 d .
C10 C 1.0404(2) 0.1539(2) 0.2782(2) 0.0273(7) Uani 1 1 d .
H10A H 1.0834 0.1071 0.2540 0.033 Uiso 1 1 calc R
C11 C 0.9630(3) 0.0298(2) 0.1089(2) 0.0366(9) Uani 1 1 d .
H11A H 1.0274 0.0362 0.1348 0.055 Uiso 1 1 calc R
H11B H 0.9544 0.0778 0.0707 0.055 Uiso 1 1 calc R
H11C H 0.9601 -0.0279 0.0822 0.055 Uiso 1 1 calc R
C12 C 0.7414(3) 0.1038(2) 0.0837(2) 0.0358(8) Uani 1 1 d .
H12A H 0.7160 0.0559 0.0503 0.054 Uiso 1 1 calc R
H12B H 0.7934 0.1365 0.0559 0.054 Uiso 1 1 calc R
H12C H 0.6873 0.1446 0.0971 0.054 Uiso 1 1 calc R
C13 C 0.7640(3) -0.0257(2) 0.3609(2) 0.0351(8) Uani 1 1 d .
H13A H 0.7389 -0.0868 0.3562 0.053 Uiso 1 1 calc R
H13B H 0.7121 0.0126 0.3826 0.053 Uiso 1 1 calc R
H13C H 0.8218 -0.0251 0.3955 0.053 Uiso 1 1 calc R
C14 C 1.0206(3) 0.0788(2) 0.4146(2) 0.0431(10) Uani 1 1 d .
H14A H 1.0318 0.0223 0.3873 0.065 Uiso 1 1 calc R
H14B H 0.9618 0.0736 0.4478 0.065 Uiso 1 1 calc R
H14C H 1.0784 0.0929 0.4469 0.065 Uiso 1 1 calc R
C15 C 1.0486(3) 0.2697(3) 0.1648(2) 0.0416(9) Uani 1 1 d .
H15A H 1.0000 0.3130 0.1456 0.062 Uiso 1 1 calc R
H15B H 1.0515 0.2187 0.1291 0.062 Uiso 1 1 calc R
H15C H 1.1140 0.2979 0.1678 0.062 Uiso 1 1 calc R
C1S C 0.7500 -0.2500 0.1576(3) 0.0337(11) Uani 1 2 d S
C2S C 0.7879(3) -0.1775(2) 0.1195(3) 0.0444(10) Uani 1 1 d .
H2SA H 0.8132 -0.1279 0.1477 0.053 Uiso 1 1 calc R
C3S C 0.7883(3) -0.1783(3) 0.0394(3) 0.0521(11) Uani 1 1 d .
H3SA H 0.8153 -0.1291 0.0117 0.062 Uiso 1 1 calc R
C4S C 0.7500 -0.2500 -0.0012(3) 0.0518(16) Uani 1 2 d S
H4SA H 0.7500 -0.2500 -0.0567 0.062 Uiso 1 2 calc SR
C16 C 0.9129(3) 0.2663(3) 0.4452(2) 0.0409(9) Uani 1 1 d .
H16A H 0.9644 0.2902 0.4797 0.061 Uiso 1 1 calc R
H16B H 0.8802 0.2158 0.4707 0.061 Uiso 1 1 calc R
H16C H 0.8639 0.3129 0.4342 0.061 Uiso 1 1 calc R

loop_
_atom_site_aniso_label
_atom_site_aniso_U_11
_atom_site_aniso_U_22
_atom_site_aniso_U_33
_atom_site_aniso_U_23
_atom_site_aniso_U_13
_atom_site_aniso_U_12
F1 0.067(3) 0.142(4) 0.073(3) 0.000 0.000 0.018(3)
Hf1 0.01456(7) 0.01288(6) 0.02243(7) -0.00016(4) 0.00037(5) 0.00043(4)
N1 0.0194(18) 0.0172(16) 0.0179(18) 0.000 0.000 0.0016(14)
N2 0.0202(18) 0.0176(16) 0.0219(19) 0.000 0.000 -0.0008(14)
C1 0.0293(18) 0.0143(13) 0.0276(17) -0.0033(12) 0.0059(14) -0.0026(12)
C2 0.0330(18) 0.0156(13) 0.0237(16) -0.0038(12) -0.0008(14) -0.0061(13)
C3 0.0190(16) 0.0168(13) 0.0362(19) -0.0057(12) 0.0004(13) -0.0046(12)
C4 0.0262(17) 0.0143(13) 0.0287(17) -0.0018(12) 0.0028(13) -0.0023(12)
C5 0.0263(17) 0.0122(13) 0.0353(18) -0.0009(12) 0.0003(13) 0.0041(12)
C6 0.0193(16) 0.0290(16) 0.0343(19) 0.0055(14) -0.0079(14) -0.0025(13)
C7 0.0187(16) 0.0302(16) 0.0280(17) -0.0055(14) -0.0026(13) -0.0023(13)
C8 0.0212(16) 0.0178(14) 0.0315(18) -0.0010(12) -0.0026(13) -0.0048(12)
C9 0.0167(15) 0.0276(15) 0.0297(17) 0.0006(13) 0.0008(13) -0.0066(13)
C10 0.0162(15) 0.0292(16) 0.036(2) -0.0020(14) 0.0004(13) 0.0020(12)
C11 0.038(2) 0.0340(18) 0.037(2) -0.0051(16) 0.0138(17) -0.0009(16)
C12 0.041(2) 0.0338(18) 0.0327(19) -0.0006(15) -0.0065(17) -0.0033(16)
C13 0.039(2) 0.0301(17) 0.0359(19) 0.0079(15) 0.0062(17) -0.0056(16)
C14 0.037(2) 0.044(2) 0.048(2) 0.0167(18) -0.0158(19) -0.0003(18)
C15 0.038(2) 0.048(2) 0.038(2) 0.0042(18) 0.0078(17) -0.0162(18)
C1S 0.025(3) 0.047(3) 0.029(3) 0.000 0.000 0.008(2)
C2S 0.045(2) 0.0272(18) 0.061(3) -0.0027(17) -0.010(2) -0.0032(17)
C3S 0.051(3) 0.047(2) 0.058(3) 0.019(2) -0.008(2) -0.010(2)
C4S 0.042(4) 0.072(4) 0.041(3) 0.000 0.000 -0.005(3)
C16 0.037(2) 0.054(2) 0.032(2) -0.0097(17) -0.0020(17) -0.0048(18)

loop_
_atom_type_symbol
_atom_type_description
_atom_type_scat_dispersion_real
_atom_type_scat_dispersion_imag
_atom_type_scat_source
C C 0.0033 0.0016 'International Tables Vol C Tables 4.2.6.8 and 6.1.1.4'
H H 0.0000 0.0000 'International Tables Vol C Tables 4.2.6.8 and 6.1.1.4'
N N 0.0061 0.0033 'International Tables Vol C Tables 4.2.6.8 and 6.1.1.4'
Hf Hf -0.5830 6.1852 'International Tables Vol C Tables 4.2.6.8 and 6.1.1.4'
F F 0.0171 0.0103 'International Tables Vol C Tables 4.2.6.8 and 6.1.1.4'

loop_
_geom_angle_atom_site_label_1
_geom_angle_atom_site_label_2
_geom_angle_atom_site_label_3
_geom_angle
_geom_angle_site_symmetry_1
_geom_angle_site_symmetry_3
N1 Hf1 N2 41.43(12) . .
N1 Hf1 C8 82.18(7) . .
N2 Hf1 C8 92.84(7) . .
N1 Hf1 C9 112.17(8) . .
N2 Hf1 C9 106.41(8) . .
C8 Hf1 C9 32.76(10) . .
N1 Hf1 C4 108.00(7) . .
N2 Hf1 C4 113.36(7) . .
C8 Hf1 C4 150.42(10) . .
C9 Hf1 C4 137.18(11) . .
N1 Hf1 C3 93.39(7) . .
N2 Hf1 C3 82.91(7) . .
C8 Hf1 C3 175.37(10) . .
C9 Hf1 C3 150.65(10) . .
C4 Hf1 C3 32.71(10) . .
N1 Hf1 C10 133.71(9) . .
N2 Hf1 C10 139.44(8) . .
C8 Hf1 C10 53.78(10) . .
C9 Hf1 C10 33.04(10) . .
C4 Hf1 C10 105.56(10) . .
C3 Hf1 C10 130.85(10) . .
N1 Hf1 C5 140.81(8) . .
N2 Hf1 C5 133.43(9) . .
C8 Hf1 C5 131.12(10) . .
C9 Hf1 C5 105.87(11) . .
C4 Hf1 C5 32.81(10) . .
C3 Hf1 C5 53.48(10) . .
C10 Hf1 C5 77.70(10) . .
N1 Hf1 C7 81.96(9) . .
N2 Hf1 C7 111.60(9) . .
C8 Hf1 C7 32.52(10) . .
C9 Hf1 C7 54.47(10) . .
C4 Hf1 C7 119.61(10) . .
C3 Hf1 C7 148.32(10) . .
C10 Hf1 C7 53.72(10) . .
C5 Hf1 C7 114.34(10) . .
N1 Hf1 C1 142.82(9) . .
N2 Hf1 C1 110.21(11) . .
C8 Hf1 C1 130.39(10) . .
C9 Hf1 C1 97.67(10) . .
C4 Hf1 C1 54.40(10) . .
C3 Hf1 C1 53.37(10) . .
C10 Hf1 C1 83.17(10) . .
C5 Hf1 C1 32.54(10) . .
C7 Hf1 C1 134.84(10) . .
N1 Hf1 C2 110.76(9) . .
N2 Hf1 C2 81.15(9) . .
C8 Hf1 C2 148.86(10) . .
C9 Hf1 C2 120.14(10) . .
C4 Hf1 C2 54.38(9) . .
C3 Hf1 C2 32.31(10) . .
C10 Hf1 C2 114.54(10) . .
C5 Hf1 C2 53.65(10) . .
C7 Hf1 C2 166.84(10) . .
C1 Hf1 C2 32.19(10) . .
N1 Hf1 C6 111.75(11) . .
N2 Hf1 C6 143.54(9) . .
C8 Hf1 C6 53.58(10) . .
C9 Hf1 C6 54.34(10) . .
C4 Hf1 C6 97.31(10) . .
C3 Hf1 C6 129.97(10) . .
C10 Hf1 C6 32.28(11) . .
C5 Hf1 C6 82.97(10) . .
C7 Hf1 C6 32.30(10) . .
C1 Hf1 C6 103.45(11) . .
C2 Hf1 C6 134.63(10) . .
N2 N1 Hf1 69.32(9) . .
N2 N1 Hf1 69.32(9) . 2_655
Hf1 N1 Hf1 138.64(17) . 2_655
N1 N2 Hf1 69.25(9) . .
N1 N2 Hf1 69.25(9) . 2_655
Hf1 N2 Hf1 138.51(18) . 2_655
C2 C1 C5 107.7(3) . .
C2 C1 C11 126.7(3) . .
C5 C1 C11 125.2(3) . .
C2 C1 Hf1 74.09(16) . .
C5 C1 Hf1 72.35(17) . .
C11 C1 Hf1 125.0(2) . .
C3 C2 C1 107.1(3) . .
C3 C2 C12 125.7(3) . .
C1 C2 C12 127.2(3) . .
C3 C2 Hf1 72.02(16) . .
C1 C2 Hf1 73.72(17) . .
C12 C2 Hf1 121.2(2) . .
C2 C3 C4 110.1(3) . .
C2 C3 Hf1 75.68(17) . .
C4 C3 Hf1 73.39(17) . .
C3 C4 C5 106.1(3) . .
C3 C4 C13 126.7(3) . .
C5 C4 C13 127.0(3) . .
C3 C4 Hf1 73.90(16) . .
C5 C4 Hf1 74.10(16) . .
C13 C4 Hf1 121.1(2) . .
C4 C5 C1 109.1(3) . .
C4 C5 Hf1 73.09(16) . .
C1 C5 Hf1 75.12(16) . .
C10 C6 C7 107.6(3) . .
C10 C6 C14 126.4(3) . .
C7 C6 C14 125.9(3) . .
C10 C6 Hf1 72.02(18) . .
C7 C6 Hf1 73.03(18) . .
C14 C6 Hf1 124.8(2) . .
C8 C7 C6 107.3(3) . .
C8 C7 C16 125.6(3) . .
C6 C7 C16 127.1(3) . .
C8 C7 Hf1 71.79(17) . .
C6 C7 Hf1 74.67(18) . .
C16 C7 Hf1 121.1(2) . .
C9 C8 C7 109.9(3) . .
C9 C8 Hf1 73.66(17) . .
C7 C8 Hf1 75.70(17) . .
C8 C9 C10 106.3(3) . .
C8 C9 C15 127.1(3) . .
C10 C9 C15 126.4(3) . .
C8 C9 Hf1 73.59(17) . .
C10 C9 Hf1 74.37(18) . .
C15 C9 Hf1 120.2(2) . .
C6 C10 C9 109.0(3) . .
C6 C10 Hf1 75.70(18) . .
C9 C10 Hf1 72.59(18) . .
C2S C1S C2S 123.1(5) 2_645 .
C2S C1S F1 118.5(3) 2_645 .
C2S C1S F1 118.5(3) . .
C1S C2S C3S 118.1(4) . .
C2S C3S C4S 120.6(4) . .
C3S C4S C3S 119.4(6) . 2_645

loop_
_geom_bond_atom_site_label_1
_geom_bond_atom_site_label_2
_geom_bond_distance
_geom_bond_site_symmetry_2
F1 C1S 1.367(6) .
Hf1 N1 2.0590(12) .
Hf1 N2 2.0599(12) .
Hf1 C8 2.486(3) .
Hf1 C9 2.487(3) .
Hf1 C4 2.502(3) .
Hf1 C3 2.509(3) .
Hf1 C10 2.510(3) .
Hf1 C5 2.515(3) .
Hf1 C7 2.536(3) .
Hf1 C1 2.551(3) .
Hf1 C2 2.555(3) .
Hf1 C6 2.557(3) .
N1 N2 1.457(5) .
N1 Hf1 2.0590(12) 2_655
N2 Hf1 2.0600(12) 2_655
C1 C2 1.415(4) .
C1 C5 1.420(4) .
C1 C11 1.505(4) .
C2 C3 1.410(4) .
C2 C12 1.493(4) .
C3 C4 1.411(4) .
C4 C5 1.417(4) .
C4 C13 1.496(4) .
C6 C10 1.409(5) .
C6 C7 1.417(4) .
C6 C14 1.512(4) .
C7 C8 1.407(4) .
C7 C16 1.499(5) .
C8 C9 1.402(4) .
C9 C10 1.421(4) .
C9 C15 1.499(5) .
C1S C2S 1.367(4) 2_645
C1S C2S 1.367(4) .
C2S C3S 1.372(6) .
C3S C4S 1.382(5) .
C4S C3S 1.382(5) 2_645
